data_7030403
loop_
_publ_author_name
'Xie, Qi-Wei'
'Wu, Shu-Qi'
'Shi, Wen-Bo'
'Liu, Cai-Ming'
'Cui, Ai-Li'
'Kou, Hui-Zhong'

_publ_section_title
;
 Heterodinuclear M(II)-Ln(III) single molecule magnets constructed from
 exchange-coupled single ion magnets.
;
_journal_issue 29
_journal_name_full 'Dalton transactions (Cambridge, England : 2003)'
_journal_page_first 11309
_journal_page_last 11316
_journal_paper_doi 10.1039/c4dt00740a
_journal_volume 43
_journal_year 2014
_chemical_formula_sum 'C74 H73.5 Co Dy N5.5 O10'
_chemical_formula_weight 1421.31
_chemical_name_systematic
;
 ?
;
_space_group_crystal_system triclinic
_space_group_IT_number 2
_space_group_name_Hall '-P 1'
_space_group_name_H-M_alt 'P -1'
_symmetry_space_group_name_Hall '-P 1'
_symmetry_space_group_name_H-M 'P -1'
_atom_sites_solution_hydrogens geom
_audit_creation_method SHELXL-2013
_cell_angle_alpha 88.507(5)
_cell_angle_beta 73.305(3)
_cell_angle_gamma 69.809(3)
_cell_formula_units_Z 2
_cell_length_a 13.2896(14)
_cell_length_b 15.4553(18)
_cell_length_c 17.974(2)
_cell_measurement_reflns_used 13025
_cell_measurement_temperature 143(2)
_cell_measurement_theta_max 31.5022
_cell_measurement_theta_min 2.3529
_cell_volume 3307.9(6)
_computing_cell_refinement 'CrystalClear (Rigaku Inc., 2008)'
_computing_data_collection 'CrystalClear (Rigaku Inc., 2008)'
_computing_data_reduction 'CrystalClear (Rigaku Inc., 2008)'
_computing_structure_refinement 'SHELXL-2013 (Sheldrick, 2013)'
_diffrn_ambient_temperature 143(2)
_diffrn_detector_area_resol_mean 28.5714
_diffrn_measured_fraction_theta_full 0.996
_diffrn_measured_fraction_theta_max 0.995
_diffrn_measurement_device_type 'Saturn724+ (2x2 bin mode)'
_diffrn_measurement_method dtprofit.ref
_diffrn_radiation_type MoK\a
_diffrn_radiation_wavelength 0.71075
_diffrn_reflns_av_R_equivalents 0.0306
_diffrn_reflns_av_unetI/netI 0.0397
_diffrn_reflns_Laue_measured_fraction_full 0.996
_diffrn_reflns_Laue_measured_fraction_max 0.995
_diffrn_reflns_limit_h_max 16
_diffrn_reflns_limit_h_min -16
_diffrn_reflns_limit_k_max 18
_diffrn_reflns_limit_k_min -19
_diffrn_reflns_limit_l_max 22
_diffrn_reflns_limit_l_min -22
_diffrn_reflns_number 36399
_diffrn_reflns_point_group_measured_fraction_full 0.996
_diffrn_reflns_point_group_measured_fraction_max 0.995
_diffrn_reflns_theta_full 25.000
_diffrn_reflns_theta_max 27.000
_diffrn_reflns_theta_min 2.353
_diffrn_source 'Rotating Anode'
_exptl_absorpt_coefficient_mu 1.434
_exptl_absorpt_correction_T_max 1.0000
_exptl_absorpt_correction_T_min 0.8682
_exptl_absorpt_correction_type multi-scan
_exptl_crystal_colour Red
_exptl_crystal_density_diffrn 1.427
_exptl_crystal_description Block
_exptl_crystal_F_000 1458
_exptl_crystal_size_max 0.500
_exptl_crystal_size_mid 0.350
_exptl_crystal_size_min 0.350
_refine_diff_density_max 0.708
_refine_diff_density_min -0.829
_refine_diff_density_rms 0.076
_refine_ls_extinction_method none
_refine_ls_goodness_of_fit_ref 1.098
_refine_ls_hydrogen_treatment constr
_refine_ls_matrix_type full
_refine_ls_number_parameters 864
_refine_ls_number_reflns 14360
_refine_ls_number_restraints 18
_refine_ls_restrained_S_all 1.107
_refine_ls_R_factor_all 0.0356
_refine_ls_R_factor_gt 0.0340
_refine_ls_shift/su_max 0.000
_refine_ls_shift/su_mean 0.000
_refine_ls_structure_factor_coef Fsqd
_refine_ls_weighting_details
;
 w=1/[\s^2^(Fo^2^)+(0.0302P)^2^+2.6548P]
 where P=(Fo^2^+2Fc^2^)/3
;
_refine_ls_weighting_scheme calc
_refine_ls_wR_factor_gt 0.0785
_refine_ls_wR_factor_ref 0.0796
_reflns_Friedel_coverage 0.000
_reflns_number_gt 13858
_reflns_number_total 14360
_reflns_threshold_expression 'I > 2\s(I)'
_cod_data_source_file c4dt00740a2.cif
_cod_data_source_block 3
_cod_depositor_comments
;
The following automatic conversions were performed:

'_exptl_absorpt_correction_type' value 'Multi-scan' changed to
'multi-scan' according to
/usr/data/users/saulius/crontab/automatic-downloads/rss-feeds/RSC/lib/dictionaries/cif_core.dic
dictionary named 'cif_core.dic' version 2.4.2 from 2011-04-26.

Automatic conversion script
Id: cif_fix_values 2281 2013-09-26 08:29:07Z andrius 

 Adding full bibliography for 7030401--7030404.cif.
;
_cod_original_cell_volume 3307.9(7)
_cod_original_formula_sum 'C74 H73.50 Co Dy N5.50 O10'
_cod_database_code 7030403
_shelx_space_group_comment
;
The symmetry employed for this shelxl refinement is uniquely defined
by the following loop, which should always be used as a source of
symmetry information in preference to the above space-group names.
They are only intended as comments.
;
_shelx_estimated_absorpt_t_min 0.534
_shelx_estimated_absorpt_t_max 0.634
_shelxl_version_number 2013-2

loop_
_space_group_symop_operation_xyz
'x, y, z'
'-x, -y, -z'

loop_
_atom_site_label
_atom_site_type_symbol
_atom_site_fract_x
_atom_site_fract_y
_atom_site_fract_z
_atom_site_U_iso_or_equiv
_atom_site_adp_type
_atom_site_occupancy
_atom_site_site_symmetry_order
_atom_site_calc_flag
_atom_site_refinement_flags_posn
_atom_site_refinement_flags_adp
_atom_site_refinement_flags_occupancy
Dy1 Dy 0.14976(2) 0.09713(2) 0.22560(2) 0.02162(4) Uani 1 1 d . . .
Co2 Co 0.11029(3) 0.20979(2) 0.39983(2) 0.02250(8) Uani 1 1 d . . .
O5 O 0.23686(15) 0.12185(12) 0.31219(10) 0.0219(4) Uani 1 1 d . . .
O6 O 0.37369(16) 0.03753(13) 0.18349(11) 0.0278(4) Uani 1 1 d . . .
O7 O 0.19895(17) 0.27106(13) 0.44191(11) 0.0274(4) Uani 1 1 d . . .
O8 O 0.07115(17) 0.32160(13) 0.33528(11) 0.0276(4) Uani 1 1 d . . .
O9 O 0.21639(16) 0.18530(14) 0.13388(11) 0.0294(4) Uani 1 1 d . . .
O10 O -0.00286(16) 0.20086(14) 0.19748(12) 0.0317(4) Uani 1 1 d . . .
O11 O 0.18702(16) 0.00944(13) 0.11288(11) 0.0282(4) Uani 1 1 d . . .
O12 O 0.21519(16) -0.05438(12) 0.25467(10) 0.0249(4) Uani 1 1 d . . .
O13 O 0.02549(15) 0.15226(13) 0.34638(10) 0.0241(4) Uani 1 1 d . . .
O14 O -0.01965(16) 0.03826(13) 0.27028(11) 0.0272(4) Uani 1 1 d . . .
N3 N 0.1578(2) 0.09609(15) 0.47240(13) 0.0261(5) Uani 1 1 d . . .
N4 N -0.0423(2) 0.26078(16) 0.49693(13) 0.0287(5) Uani 1 1 d . . .
N5 N 0.3823(4) 0.4081(3) 0.1868(3) 0.0939(15) Uani 1 1 d . . .
C15 C -0.0419(3) -0.0241(2) 0.22527(18) 0.0362(7) Uani 1 1 d . . .
H15A H -0.0909 0.0112 0.1950 0.043 Uiso 1 1 calc R U .
H15B H -0.0791 -0.0610 0.2602 0.043 Uiso 1 1 calc R U .
H15C H 0.0289 -0.0653 0.1898 0.043 Uiso 1 1 calc R U .
C16 C -0.1106(2) 0.09683(18) 0.32790(15) 0.0245(5) Uani 1 1 d . . .
C17 C -0.2193(2) 0.09910(19) 0.34434(16) 0.0276(6) Uani 1 1 d . . .
H17 H -0.2363 0.0577 0.3160 0.033 Uiso 1 1 calc R U .
C18 C -0.3052(2) 0.1628(2) 0.40328(16) 0.0301(6) Uani 1 1 d . . .
C19 C -0.2760(2) 0.2199(2) 0.44422(16) 0.0311(6) Uani 1 1 d . . .
H19 H -0.3332 0.2621 0.4849 0.037 Uiso 1 1 calc R U .
C20 C -0.1660(2) 0.21834(19) 0.42850(16) 0.0271(6) Uani 1 1 d . . .
C21 C -0.0810(2) 0.15699(18) 0.36837(15) 0.0246(5) Uani 1 1 d . . .
C22 C -0.4256(3) 0.1688(3) 0.4191(2) 0.0430(8) Uani 1 1 d . . .
H22A H -0.4710 0.2306 0.4095 0.052 Uiso 1 1 calc R U .
H22B H -0.4550 0.1573 0.4736 0.052 Uiso 1 1 calc R U .
H22C H -0.4287 0.1223 0.3847 0.052 Uiso 1 1 calc R U .
C23 C -0.1451(2) 0.2907(2) 0.47070(17) 0.0325(6) Uani 1 1 d . . .
H23A H -0.1417 0.3411 0.4360 0.039 Uiso 1 1 calc R U .
H23B H -0.2109 0.3173 0.5171 0.039 Uiso 1 1 calc R U .
C24 C -0.0454(3) 0.3435(2) 0.53908(18) 0.0376(7) Uani 1 1 d . . .
H24A H -0.1149 0.3660 0.5825 0.056 Uiso 1 1 calc R U .
H24B H -0.0428 0.3921 0.5033 0.056 Uiso 1 1 calc R U .
H24C H 0.0192 0.3269 0.5593 0.056 Uiso 1 1 calc R U .
C25 C -0.0371(3) 0.1846(2) 0.54917(16) 0.0330(6) Uani 1 1 d . . .
H25A H -0.0647 0.1401 0.5304 0.040 Uiso 1 1 calc R U .
H25B H -0.0864 0.2100 0.6024 0.040 Uiso 1 1 calc R U .
C26 C 0.0824(3) 0.1350(2) 0.55163(16) 0.0330(6) Uani 1 1 d . . .
H26A H 0.1090 0.1789 0.5724 0.040 Uiso 1 1 calc R U .
H26B H 0.0840 0.0845 0.5868 0.040 Uiso 1 1 calc R U .
C27 C 0.1413(3) 0.01066(19) 0.45122(16) 0.0295(6) Uani 1 1 d . . .
H27A H 0.1648 -0.0367 0.4862 0.044 Uiso 1 1 calc R U .
H27B H 0.1866 -0.0121 0.3973 0.044 Uiso 1 1 calc R U .
H27C H 0.0619 0.0245 0.4562 0.044 Uiso 1 1 calc R U .
C28 C 0.2771(2) 0.0736(2) 0.46819(16) 0.0282(6) Uani 1 1 d . . .
H28A H 0.2957 0.0279 0.5063 0.034 Uiso 1 1 calc R U .
H28B H 0.2872 0.1303 0.4837 0.034 Uiso 1 1 calc R U .
C29 C 0.3586(2) 0.03502(18) 0.38821(16) 0.0255(5) Uani 1 1 d . . .
C30 C 0.4651(3) -0.0295(2) 0.38397(18) 0.0315(6) Uani 1 1 d . . .
H30 H 0.4827 -0.0459 0.4312 0.038 Uiso 1 1 calc R U .
C31 C 0.5458(2) -0.0706(2) 0.31418(18) 0.0328(6) Uani 1 1 d . . .
C32 C 0.6606(3) -0.1385(3) 0.3120(2) 0.0500(9) Uani 1 1 d . . .
H32A H 0.7185 -0.1147 0.2824 0.060 Uiso 1 1 calc R U .
H32B H 0.6722 -0.1982 0.2870 0.060 Uiso 1 1 calc R U .
H32C H 0.6653 -0.1466 0.3653 0.060 Uiso 1 1 calc R U .
C33 C 0.5173(2) -0.04953(19) 0.24473(17) 0.0302(6) Uani 1 1 d . . .
H33 H 0.5694 -0.0787 0.1962 0.036 Uiso 1 1 calc R U .
C34 C 0.4138(2) 0.01336(18) 0.24741(15) 0.0246(5) Uani 1 1 d . . .
C35 C 0.3338(2) 0.06002(17) 0.31799(15) 0.0234(5) Uani 1 1 d . . .
C36 C 0.4484(3) -0.0004(2) 0.10802(17) 0.0364(7) Uani 1 1 d . . .
H36A H 0.4707 -0.0679 0.1051 0.044 Uiso 1 1 calc R U .
H36B H 0.5152 0.0167 0.0986 0.044 Uiso 1 1 calc R U .
H36C H 0.4106 0.0240 0.0685 0.044 Uiso 1 1 calc R U .
C37 C 0.4082(3) -0.2861(2) 0.34392(16) 0.0320(6) Uani 1 1 d . . .
H37 H 0.4500 -0.2819 0.3777 0.038 Uiso 1 1 calc R U .
C38 C 0.3569(2) -0.20854(19) 0.30994(15) 0.0266(6) Uani 1 1 d . . .
H38 H 0.3611 -0.1506 0.3218 0.032 Uiso 1 1 calc R U .
C39 C 0.3987(3) -0.3704(2) 0.32868(18) 0.0354(7) Uani 1 1 d . . .
H39 H 0.4334 -0.4233 0.3526 0.043 Uiso 1 1 calc R U .
C40 C 0.3392(3) -0.3775(2) 0.27885(18) 0.0342(7) Uani 1 1 d . . .
H40 H 0.3320 -0.4349 0.2692 0.041 Uiso 1 1 calc R U .
C41 C 0.2900(2) -0.30034(19) 0.24305(16) 0.0277(6) Uani 1 1 d . . .
H41 H 0.2502 -0.3053 0.2081 0.033 Uiso 1 1 calc R U .
C42 C 0.2987(2) -0.21557(18) 0.25812(14) 0.0233(5) Uani 1 1 d . . .
C43 C 0.2621(2) -0.14708(19) 0.13744(15) 0.0270(6) Uani 1 1 d . . .
H43A H 0.2885 -0.2091 0.1157 0.032 Uiso 1 1 calc R U .
C44 C 0.2533(2) -0.13241(18) 0.21667(15) 0.0238(5) Uani 1 1 d . . .
C45 C 0.2345(2) -0.07599(19) 0.08922(15) 0.0253(5) Uani 1 1 d . . .
C46 C 0.2635(2) -0.0988(2) 0.00300(15) 0.0276(6) Uani 1 1 d . . .
C47 C 0.2585(2) -0.0273(2) -0.04627(16) 0.0328(6) Uani 1 1 d . . .
H47 H 0.2388 0.0342 -0.0253 0.039 Uiso 1 1 calc R U .
C48 C 0.2823(3) -0.0457(3) -0.12615(18) 0.0415(8) Uani 1 1 d . . .
H48 H 0.2782 0.0033 -0.1595 0.050 Uiso 1 1 calc R U .
C49 C 0.3119(3) -0.1348(3) -0.15710(18) 0.0453(9) Uani 1 1 d . . .
H49 H 0.3279 -0.1469 -0.2116 0.054 Uiso 1 1 calc R U .
C50 C 0.3183(3) -0.2058(3) -0.10930(18) 0.0453(8) Uani 1 1 d . . .
H50 H 0.3392 -0.2671 -0.1309 0.054 Uiso 1 1 calc R U .
C51 C 0.2943(3) -0.1885(2) -0.02950(17) 0.0364(7) Uani 1 1 d . . .
H51 H 0.2990 -0.2382 0.0032 0.044 Uiso 1 1 calc R U .
C52 C 0.3671(3) 0.2460(2) 0.02390(18) 0.0370(7) Uani 1 1 d . . .
H52 H 0.3857 0.2244 0.0699 0.044 Uiso 1 1 calc R U .
C53 C 0.4452(3) 0.2661(3) -0.0361(2) 0.0465(8) Uani 1 1 d . . .
H53 H 0.5160 0.2604 -0.0303 0.056 Uiso 1 1 calc R U .
C54 C 0.4213(3) 0.2949(2) -0.1051(2) 0.0461(8) Uani 1 1 d . . .
H54 H 0.4750 0.3093 -0.1462 0.055 Uiso 1 1 calc R U .
C55 C 0.3191(3) 0.3022(3) -0.1130(2) 0.0501(9) Uani 1 1 d . . .
H55 H 0.3028 0.3199 -0.1604 0.060 Uiso 1 1 calc R U .
C56 C 0.2393(3) 0.2839(3) -0.0521(2) 0.0436(8) Uani 1 1 d . . .
H56 H 0.1685 0.2898 -0.0581 0.052 Uiso 1 1 calc R U .
C57 C 0.2618(2) 0.2568(2) 0.01783(17) 0.0307(6) Uani 1 1 d . . .
C58 C 0.1773(2) 0.2382(2) 0.08573(17) 0.0294(6) Uani 1 1 d . . .
C59 C 0.0632(2) 0.2823(2) 0.09396(18) 0.0352(7) Uani 1 1 d . . .
H59A H 0.0419 0.3259 0.0580 0.042 Uiso 1 1 calc R U .
C60 C -0.0215(2) 0.2650(2) 0.15305(17) 0.0308(6) Uani 1 1 d . . .
C61 C -0.1432(2) 0.3253(2) 0.16744(19) 0.0340(6) Uani 1 1 d . . .
C62 C -0.2203(3) 0.3224(2) 0.23794(19) 0.0364(7) Uani 1 1 d . . .
H62 H -0.1963 0.2813 0.2747 0.044 Uiso 1 1 calc R U .
C63 C -0.3317(3) 0.3794(3) 0.2546(2) 0.0471(9) Uani 1 1 d . . .
H63 H -0.3837 0.3781 0.3032 0.057 Uiso 1 1 calc R U .
C64 C -0.3676(3) 0.4379(3) 0.2008(2) 0.0531(10) Uani 1 1 d . . .
H64 H -0.4443 0.4763 0.2122 0.064 Uiso 1 1 calc R U .
C65 C -0.2924(3) 0.4406(3) 0.1305(3) 0.0611(11) Uani 1 1 d . . .
H65 H -0.3173 0.4814 0.0938 0.073 Uiso 1 1 calc R U .
C66 C -0.1798(3) 0.3840(3) 0.1129(2) 0.0513(9) Uani 1 1 d . . .
H66 H -0.1283 0.3854 0.0641 0.062 Uiso 1 1 calc R U .
C67 C 0.2644(2) 0.38242(18) 0.47754(17) 0.0265(6) Uani 1 1 d . . .
C68 C 0.2653(3) 0.3485(2) 0.54965(18) 0.0367(7) Uani 1 1 d . . .
H68 H 0.2316 0.3036 0.5670 0.044 Uiso 1 1 calc R U .
C69 C 0.3143(3) 0.3790(3) 0.5967(2) 0.0455(8) Uani 1 1 d . . .
H69 H 0.3129 0.3558 0.6463 0.055 Uiso 1 1 calc R U .
C70 C 0.3650(3) 0.4427(2) 0.5718(2) 0.0499(9) Uani 1 1 d . . .
H70 H 0.3988 0.4636 0.6040 0.060 Uiso 1 1 calc R U .
C71 C 0.3665(4) 0.4756(3) 0.5007(3) 0.0598(12) Uani 1 1 d . . .
H71 H 0.4013 0.5199 0.4835 0.072 Uiso 1 1 calc R U .
C72 C 0.3175(3) 0.4451(3) 0.4529(2) 0.0483(9) Uani 1 1 d . . .
H72 H 0.3207 0.4677 0.4029 0.058 Uiso 1 1 calc R U .
C73 C 0.2045(2) 0.35138(18) 0.43043(15) 0.0236(5) Uani 1 1 d . . .
C74 C 0.1558(2) 0.41236(19) 0.38137(16) 0.0271(6) Uani 1 1 d . . .
H74A H 0.1676 0.4697 0.3771 0.032 Uiso 1 1 calc R U .
C75 C 0.0906(2) 0.39613(18) 0.33761(15) 0.0248(5) Uani 1 1 d . . .
C76 C 0.0354(3) 0.47173(19) 0.29330(17) 0.0304(6) Uani 1 1 d . . .
C77 C 0.0601(3) 0.5526(2) 0.28120(19) 0.0405(7) Uani 1 1 d . . .
H77 H 0.1171 0.5599 0.2998 0.049 Uiso 1 1 calc R U .
C78 C 0.0032(3) 0.6228(2) 0.2425(2) 0.0498(9) Uani 1 1 d . . .
H78 H 0.0208 0.6775 0.2350 0.060 Uiso 1 1 calc R U .
C79 C -0.0492(3) 0.4642(2) 0.2664(2) 0.0388(7) Uani 1 1 d . . .
H79 H -0.0696 0.4108 0.2754 0.047 Uiso 1 1 calc R U .
C80 C -0.1046(3) 0.5334(3) 0.2265(2) 0.0501(9) Uani 1 1 d . . .
H80 H -0.1606 0.5259 0.2070 0.060 Uiso 1 1 calc R U .
C81 C -0.0797(3) 0.6123(3) 0.2149(2) 0.0530(10) Uani 1 1 d . . .
H81 H -0.1188 0.6598 0.1881 0.064 Uiso 1 1 calc R U .
C82 C 0.3813(3) 0.2504(3) 0.2383(2) 0.0546(10) Uani 1 1 d . . .
H82A H 0.3166 0.2389 0.2309 0.066 Uiso 1 1 calc R U .
H82B H 0.3760 0.2508 0.2938 0.066 Uiso 1 1 calc R U .
H82C H 0.4506 0.2014 0.2089 0.066 Uiso 1 1 calc R U .
C83 C 0.3822(3) 0.3386(3) 0.2106(3) 0.0580(11) Uani 1 1 d . . .
N6 N -0.0660(8) -0.1861(4) 0.1186(5) 0.170(4) Uani 1 1 d . . .
C85 C -0.0271(6) -0.1599(4) 0.0607(5) 0.098(2) Uani 1 1 d . U .
C86 C 0.0164(5) -0.1235(5) -0.0116(4) 0.117(3) Uani 1 1 d . . .
H86A H -0.0402 -0.1049 -0.0396 0.175 Uiso 1 1 calc R U .
H86B H 0.0845 -0.1712 -0.0438 0.175 Uiso 1 1 calc R U .
H86C H 0.0341 -0.0696 -0.0003 0.175 Uiso 1 1 calc R U .
N7 N 0.2186(10) 0.6412(6) 0.0786(4) 0.087(3) Uani 0.5 1 d D . P
C87 C 0.1966(10) 0.4826(7) 0.0778(6) 0.044(2) Uani 0.5 1 d D . P
C88 C 0.2048(8) 0.5720(5) 0.0786(4) 0.055(2) Uani 0.5 1 d D . P
N8 N 0.3635(18) 0.5945(13) 0.0666(8) 0.148(8) Uani 0.5 1 d . . P
C91 C 0.426(3) 0.5462(15) 0.0339(18) 0.159(16) Uani 0.5 1 d . . P
C92 C 0.517(2) 0.466(3) 0.000(3) 0.212(19) Uani 0.5 1 d . . P
N9 N 0.1616(11) 0.4867(11) 0.0696(10) 0.108(5) Uani 0.5 1 d D . P
C89 C 0.0836(8) 0.4999(7) 0.0408(6) 0.074(3) Uani 0.5 1 d D . P
C90 C 0.0000 0.5000 0.0000 0.101(3) Uani 1 2 d DS U P

loop_
_atom_site_aniso_label
_atom_site_aniso_U_11
_atom_site_aniso_U_22
_atom_site_aniso_U_33
_atom_site_aniso_U_23
_atom_site_aniso_U_13
_atom_site_aniso_U_12
Dy1 0.02343(7) 0.01994(7) 0.01909(6) -0.00013(4) -0.00601(5) -0.00486(5)
Co2 0.02877(19) 0.01924(17) 0.02058(16) -0.00124(13) -0.00539(14) -0.01115(14)
O5 0.0240(9) 0.0208(9) 0.0215(8) 0.0008(7) -0.0082(7) -0.0072(7)
O6 0.0260(10) 0.0304(10) 0.0215(9) 0.0004(8) -0.0053(8) -0.0047(8)
O7 0.0390(11) 0.0210(9) 0.0277(10) 0.0028(7) -0.0140(8) -0.0139(8)
O8 0.0348(11) 0.0235(9) 0.0297(10) 0.0019(8) -0.0141(8) -0.0130(8)
O9 0.0275(10) 0.0323(11) 0.0294(10) 0.0103(8) -0.0113(8) -0.0100(8)
O10 0.0279(10) 0.0324(11) 0.0336(11) 0.0075(9) -0.0102(9) -0.0087(9)
O11 0.0322(10) 0.0257(10) 0.0237(9) 0.0000(8) -0.0094(8) -0.0055(8)
O12 0.0312(10) 0.0192(9) 0.0225(9) -0.0003(7) -0.0090(8) -0.0055(8)
O13 0.0233(9) 0.0259(9) 0.0226(9) -0.0054(7) -0.0022(7) -0.0113(8)
O14 0.0273(10) 0.0256(10) 0.0278(10) -0.0074(8) -0.0065(8) -0.0090(8)
N3 0.0368(13) 0.0235(11) 0.0204(10) 0.0006(9) -0.0073(10) -0.0146(10)
N4 0.0360(13) 0.0241(12) 0.0250(11) -0.0058(9) -0.0024(10) -0.0144(10)
N5 0.097(3) 0.055(2) 0.119(4) -0.011(2) 0.005(3) -0.043(2)
C15 0.0332(16) 0.0380(17) 0.0388(16) -0.0129(13) -0.0080(13) -0.0153(13)
C16 0.0268(14) 0.0220(13) 0.0237(12) 0.0017(10) -0.0058(10) -0.0085(11)
C17 0.0307(15) 0.0288(14) 0.0276(13) 0.0042(11) -0.0114(11) -0.0134(12)
C18 0.0283(14) 0.0359(16) 0.0262(13) 0.0064(12) -0.0067(11) -0.0128(12)
C19 0.0274(14) 0.0324(15) 0.0256(13) 0.0000(11) 0.0009(11) -0.0080(12)
C20 0.0286(14) 0.0263(14) 0.0248(13) 0.0007(11) -0.0040(11) -0.0108(11)
C21 0.0254(13) 0.0235(13) 0.0235(12) 0.0017(10) -0.0043(10) -0.0093(11)
C22 0.0272(16) 0.056(2) 0.0435(18) 0.0032(16) -0.0065(14) -0.0150(15)
C23 0.0290(15) 0.0285(14) 0.0327(15) -0.0079(12) 0.0005(12) -0.0085(12)
C24 0.0438(18) 0.0329(16) 0.0317(15) -0.0141(12) 0.0018(13) -0.0178(14)
C25 0.0436(17) 0.0343(16) 0.0206(13) -0.0019(11) -0.0002(12) -0.0203(14)
C26 0.0476(18) 0.0328(15) 0.0206(13) 0.0025(11) -0.0071(12) -0.0189(14)
C27 0.0406(16) 0.0260(14) 0.0274(13) 0.0038(11) -0.0091(12) -0.0192(12)
C28 0.0393(16) 0.0275(14) 0.0240(13) 0.0049(11) -0.0151(12) -0.0149(12)
C29 0.0311(14) 0.0235(13) 0.0279(13) 0.0044(10) -0.0125(11) -0.0141(11)
C30 0.0377(16) 0.0289(15) 0.0373(15) 0.0128(12) -0.0215(13) -0.0154(13)
C31 0.0302(15) 0.0280(15) 0.0429(17) 0.0077(12) -0.0153(13) -0.0101(12)
C32 0.0358(19) 0.055(2) 0.056(2) 0.0143(18) -0.0199(17) -0.0080(16)
C33 0.0268(14) 0.0255(14) 0.0361(15) 0.0042(11) -0.0083(12) -0.0076(11)
C34 0.0254(13) 0.0239(13) 0.0263(13) 0.0039(10) -0.0081(11) -0.0107(11)
C35 0.0267(13) 0.0188(12) 0.0272(13) 0.0023(10) -0.0104(11) -0.0093(10)
C36 0.0287(15) 0.0460(18) 0.0262(14) -0.0032(13) -0.0029(12) -0.0068(13)
C37 0.0340(16) 0.0359(16) 0.0245(13) 0.0048(12) -0.0103(12) -0.0093(13)
C38 0.0297(14) 0.0257(13) 0.0228(12) 0.0007(10) -0.0073(11) -0.0082(11)
C39 0.0357(16) 0.0283(15) 0.0348(15) 0.0097(12) -0.0094(13) -0.0035(12)
C40 0.0365(16) 0.0235(14) 0.0385(16) 0.0003(12) -0.0051(13) -0.0106(12)
C41 0.0282(14) 0.0257(14) 0.0272(13) -0.0008(11) -0.0062(11) -0.0084(11)
C42 0.0235(13) 0.0218(12) 0.0197(12) -0.0007(10) -0.0016(10) -0.0059(10)
C43 0.0290(14) 0.0251(13) 0.0226(13) -0.0029(10) -0.0068(11) -0.0046(11)
C44 0.0227(13) 0.0245(13) 0.0224(12) -0.0008(10) -0.0050(10) -0.0075(10)
C45 0.0234(13) 0.0292(14) 0.0213(12) -0.0043(10) -0.0058(10) -0.0068(11)
C46 0.0215(13) 0.0384(16) 0.0219(13) -0.0007(11) -0.0081(10) -0.0078(11)
C47 0.0305(15) 0.0463(18) 0.0264(14) 0.0048(12) -0.0093(12) -0.0186(13)
C48 0.0363(17) 0.069(2) 0.0266(15) 0.0126(15) -0.0121(13) -0.0257(17)
C49 0.0375(18) 0.073(3) 0.0222(14) -0.0067(15) -0.0088(13) -0.0145(17)
C50 0.0454(19) 0.053(2) 0.0296(16) -0.0129(15) -0.0132(14) -0.0049(16)
C51 0.0385(17) 0.0395(17) 0.0266(14) -0.0062(12) -0.0121(13) -0.0056(14)
C52 0.0297(16) 0.0416(18) 0.0353(16) 0.0048(13) -0.0092(13) -0.0079(13)
C53 0.0267(16) 0.057(2) 0.049(2) 0.0062(17) -0.0050(14) -0.0123(15)
C54 0.0359(18) 0.047(2) 0.0415(18) 0.0091(15) 0.0040(14) -0.0105(15)
C55 0.047(2) 0.065(2) 0.0344(17) 0.0194(16) -0.0116(15) -0.0174(18)
C56 0.0383(18) 0.057(2) 0.0403(18) 0.0169(16) -0.0147(15) -0.0209(16)
C57 0.0315(15) 0.0281(14) 0.0306(14) 0.0060(11) -0.0095(12) -0.0081(12)
C58 0.0304(15) 0.0277(14) 0.0302(14) 0.0033(11) -0.0100(12) -0.0094(12)
C59 0.0287(15) 0.0372(16) 0.0378(16) 0.0130(13) -0.0132(13) -0.0074(13)
C60 0.0273(15) 0.0320(15) 0.0320(14) 0.0025(12) -0.0116(12) -0.0069(12)
C61 0.0280(15) 0.0304(15) 0.0427(17) 0.0003(13) -0.0136(13) -0.0065(12)
C62 0.0294(15) 0.0393(17) 0.0379(16) -0.0070(13) -0.0113(13) -0.0073(13)
C63 0.0326(17) 0.050(2) 0.048(2) -0.0184(16) -0.0083(15) -0.0035(15)
C64 0.0335(18) 0.045(2) 0.071(3) -0.0146(18) -0.0193(18) 0.0026(15)
C65 0.044(2) 0.053(2) 0.079(3) 0.018(2) -0.030(2) -0.0012(18)
C66 0.0341(18) 0.055(2) 0.059(2) 0.0200(18) -0.0165(17) -0.0077(16)
C67 0.0255(14) 0.0201(13) 0.0353(14) 0.0019(11) -0.0122(11) -0.0071(10)
C68 0.0450(18) 0.0418(17) 0.0320(15) 0.0036(13) -0.0140(14) -0.0239(15)
C69 0.055(2) 0.059(2) 0.0352(17) 0.0063(15) -0.0240(16) -0.0265(18)
C70 0.060(2) 0.043(2) 0.069(2) 0.0080(17) -0.047(2) -0.0224(18)
C71 0.077(3) 0.058(2) 0.089(3) 0.039(2) -0.061(3) -0.051(2)
C72 0.060(2) 0.055(2) 0.061(2) 0.0316(18) -0.0424(19) -0.0399(19)
C73 0.0247(13) 0.0206(12) 0.0253(12) -0.0015(10) -0.0057(10) -0.0088(10)
C74 0.0318(15) 0.0211(13) 0.0326(14) 0.0023(11) -0.0140(12) -0.0109(11)
C75 0.0263(14) 0.0209(13) 0.0264(13) -0.0003(10) -0.0071(11) -0.0076(10)
C76 0.0355(16) 0.0239(14) 0.0326(14) 0.0022(11) -0.0152(12) -0.0075(12)
C77 0.051(2) 0.0365(17) 0.0403(17) 0.0071(14) -0.0216(15) -0.0171(15)
C78 0.072(3) 0.0337(18) 0.052(2) 0.0130(15) -0.0315(19) -0.0174(17)
C79 0.0369(17) 0.0338(16) 0.0511(19) 0.0056(14) -0.0238(15) -0.0105(13)
C80 0.049(2) 0.045(2) 0.066(2) 0.0082(18) -0.0372(19) -0.0123(17)
C81 0.065(3) 0.0396(19) 0.058(2) 0.0124(17) -0.038(2) -0.0087(17)
C82 0.051(2) 0.047(2) 0.055(2) -0.0086(17) 0.0042(18) -0.0197(18)
C83 0.049(2) 0.048(2) 0.071(3) -0.0173(19) 0.0061(19) -0.0268(18)
N6 0.347(12) 0.080(4) 0.180(7) 0.049(4) -0.195(8) -0.102(6)
C85 0.121(5) 0.057(3) 0.134(5) -0.013(3) -0.090(4) -0.010(3)
C86 0.056(3) 0.154(7) 0.130(6) -0.066(5) -0.017(4) -0.029(4)
N7 0.153(9) 0.075(6) 0.047(4) -0.001(4) -0.015(5) -0.068(6)
C87 0.054(6) 0.042(4) 0.043(4) -0.004(3) -0.014(4) -0.027(4)
C88 0.080(6) 0.047(4) 0.038(4) -0.002(3) -0.017(4) -0.022(4)
N8 0.218(19) 0.180(17) 0.073(7) -0.037(9) 0.004(9) -0.140(16)
C91 0.31(5) 0.097(14) 0.20(3) 0.080(17) -0.22(3) -0.13(2)
C92 0.068(16) 0.21(4) 0.29(3) -0.07(3) -0.023(17) 0.012(15)
N9 0.072(9) 0.110(9) 0.149(12) -0.015(8) -0.055(8) -0.023(7)
C89 0.078(7) 0.062(6) 0.071(6) 0.016(5) -0.013(5) -0.021(5)
C90 0.084(5) 0.078(5) 0.114(6) 0.049(4) -0.008(4) -0.015(4)

loop_
_atom_type_symbol
_atom_type_description
_atom_type_scat_dispersion_real
_atom_type_scat_dispersion_imag
_atom_type_scat_source
C C 0.0033 0.0016 'International Tables Vol C Tables 4.2.6.8 and 6.1.1.4'
H H 0.0000 0.0000 'International Tables Vol C Tables 4.2.6.8 and 6.1.1.4'
N N 0.0061 0.0033 'International Tables Vol C Tables 4.2.6.8 and 6.1.1.4'
O O 0.0106 0.0060 'International Tables Vol C Tables 4.2.6.8 and 6.1.1.4'
Co Co 0.3494 0.9721 'International Tables Vol C Tables 4.2.6.8 and 6.1.1.4'
Dy Dy -0.1892 4.4098 'International Tables Vol C Tables 4.2.6.8 and 6.1.1.4'

loop_
_geom_angle_atom_site_label_1
_geom_angle_atom_site_label_2
_geom_angle_atom_site_label_3
_geom_angle
_geom_angle_site_symmetry_1
_geom_angle_site_symmetry_3
O13 Dy1 O9 125.27(7) . .
O13 Dy1 O10 77.17(7) . .
O9 Dy1 O10 73.33(7) . .
O13 Dy1 O5 68.16(6) . .
O9 Dy1 O5 95.16(7) . .
O10 Dy1 O5 126.97(7) . .
O13 Dy1 O11 144.90(7) . .
O9 Dy1 O11 79.19(7) . .
O10 Dy1 O11 88.79(7) . .
O5 Dy1 O11 140.90(7) . .
O13 Dy1 O12 95.80(7) . .
O9 Dy1 O12 135.35(7) . .
O10 Dy1 O12 140.00(7) . .
O5 Dy1 O12 83.74(6) . .
O11 Dy1 O12 74.54(6) . .
O13 Dy1 O14 62.99(6) . .
O9 Dy1 O14 139.39(6) . .
O10 Dy1 O14 70.57(7) . .
O5 Dy1 O14 121.32(6) . .
O11 Dy1 O14 82.06(6) . .
O12 Dy1 O14 71.26(6) . .
O13 Dy1 O6 128.44(6) . .
O9 Dy1 O6 69.33(6) . .
O10 Dy1 O6 142.50(6) . .
O5 Dy1 O6 61.01(6) . .
O11 Dy1 O6 81.18(6) . .
O12 Dy1 O6 71.42(6) . .
O14 Dy1 O6 141.94(6) . .
O13 Dy1 Co2 36.08(4) . .
O9 Dy1 Co2 103.88(5) . .
O10 Dy1 Co2 96.40(5) . .
O5 Dy1 Co2 35.06(4) . .
O11 Dy1 Co2 174.54(5) . .
O12 Dy1 Co2 100.29(4) . .
O14 Dy1 Co2 98.04(4) . .
O6 Dy1 Co2 95.61(4) . .
O5 Co2 O7 100.12(8) . .
O5 Co2 O8 96.90(7) . .
O7 Co2 O8 87.57(7) . .
O5 Co2 O13 77.03(7) . .
O7 Co2 O13 174.34(7) . .
O8 Co2 O13 87.93(7) . .
O5 Co2 N4 159.62(8) . .
O7 Co2 N4 95.90(8) . .
O8 Co2 N4 96.30(9) . .
O13 Co2 N4 88.00(8) . .
O5 Co2 N3 84.22(8) . .
O7 Co2 N3 88.27(8) . .
O8 Co2 N3 175.82(8) . .
O13 Co2 N3 96.25(8) . .
N4 Co2 N3 83.75(9) . .
O5 Co2 Dy1 40.27(5) . .
O7 Co2 Dy1 135.29(6) . .
O8 Co2 Dy1 80.38(5) . .
O13 Co2 Dy1 40.27(5) . .
N4 Co2 Dy1 128.01(6) . .
N3 Co2 Dy1 102.91(6) . .
C35 O5 Co2 126.84(16) . .
C35 O5 Dy1 122.28(15) . .
Co2 O5 Dy1 104.67(8) . .
C34 O6 C36 118.0(2) . .
C34 O6 Dy1 111.36(15) . .
C36 O6 Dy1 126.62(17) . .
C73 O7 Co2 127.85(17) . .
C75 O8 Co2 128.67(17) . .
C58 O9 Dy1 134.75(18) . .
C60 O10 Dy1 137.34(19) . .
C45 O11 Dy1 135.79(17) . .
C44 O12 Dy1 135.20(17) . .
C21 O13 Co2 130.66(16) . .
C21 O13 Dy1 124.90(16) . .
Co2 O13 Dy1 103.65(7) . .
C16 O14 C15 116.8(2) . .
C16 O14 Dy1 113.48(15) . .
C15 O14 Dy1 125.71(16) . .
C28 N3 C26 111.4(2) . .
C28 N3 C27 109.0(2) . .
C26 N3 C27 109.6(2) . .
C28 N3 Co2 108.90(16) . .
C26 N3 Co2 103.27(17) . .
C27 N3 Co2 114.59(17) . .
C25 N4 C24 109.6(2) . .
C25 N4 C23 113.1(2) . .
C24 N4 C23 106.2(2) . .
C25 N4 Co2 105.64(17) . .
C24 N4 Co2 110.34(18) . .
C23 N4 Co2 112.07(17) . .
O14 C15 H15A 109.5 . .
O14 C15 H15B 109.5 . .
H15A C15 H15B 109.5 . .
O14 C15 H15C 109.5 . .
H15A C15 H15C 109.5 . .
H15B C15 H15C 109.5 . .
C17 C16 O14 124.9(2) . .
C17 C16 C21 122.3(2) . .
O14 C16 C21 112.8(2) . .
C16 C17 C18 119.8(3) . .
C16 C17 H17 120.1 . .
C18 C17 H17 120.1 . .
C19 C18 C17 118.0(3) . .
C19 C18 C22 121.9(3) . .
C17 C18 C22 120.1(3) . .
C18 C19 C20 123.0(3) . .
C18 C19 H19 118.5 . .
C20 C19 H19 118.5 . .
C21 C20 C19 119.1(3) . .
C21 C20 C23 121.7(2) . .
C19 C20 C23 118.7(2) . .
O13 C21 C20 124.2(2) . .
O13 C21 C16 118.0(2) . .
C20 C21 C16 117.7(2) . .
C18 C22 H22A 109.5 . .
C18 C22 H22B 109.5 . .
H22A C22 H22B 109.5 . .
C18 C22 H22C 109.5 . .
H22A C22 H22C 109.5 . .
H22B C22 H22C 109.5 . .
N4 C23 C20 117.6(2) . .
N4 C23 H23A 107.9 . .
C20 C23 H23A 107.9 . .
N4 C23 H23B 107.9 . .
C20 C23 H23B 107.9 . .
H23A C23 H23B 107.2 . .
N4 C24 H24A 109.5 . .
N4 C24 H24B 109.5 . .
H24A C24 H24B 109.5 . .
N4 C24 H24C 109.5 . .
H24A C24 H24C 109.5 . .
H24B C24 H24C 109.5 . .
N4 C25 C26 110.8(2) . .
N4 C25 H25A 109.5 . .
C26 C25 H25A 109.5 . .
N4 C25 H25B 109.5 . .
C26 C25 H25B 109.5 . .
H25A C25 H25B 108.1 . .
N3 C26 C25 110.4(2) . .
N3 C26 H26A 109.6 . .
C25 C26 H26A 109.6 . .
N3 C26 H26B 109.6 . .
C25 C26 H26B 109.6 . .
H26A C26 H26B 108.1 . .
N3 C27 H27A 109.5 . .
N3 C27 H27B 109.5 . .
H27A C27 H27B 109.5 . .
N3 C27 H27C 109.5 . .
H27A C27 H27C 109.5 . .
H27B C27 H27C 109.5 . .
N3 C28 C29 114.0(2) . .
N3 C28 H28A 108.7 . .
C29 C28 H28A 108.7 . .
N3 C28 H28B 108.7 . .
C29 C28 H28B 108.7 . .
H28A C28 H28B 107.6 . .
C30 C29 C35 118.0(3) . .
C30 C29 C28 118.1(2) . .
C35 C29 C28 123.8(2) . .
C31 C30 C29 123.3(3) . .
C31 C30 H30 118.4 . .
C29 C30 H30 118.4 . .
C30 C31 C33 118.1(3) . .
C30 C31 C32 121.6(3) . .
C33 C31 C32 120.3(3) . .
C31 C32 H32A 109.5 . .
C31 C32 H32B 109.5 . .
H32A C32 H32B 109.5 . .
C31 C32 H32C 109.5 . .
H32A C32 H32C 109.5 . .
H32B C32 H32C 109.5 . .
C34 C33 C31 119.6(3) . .
C34 C33 H33 120.2 . .
C31 C33 H33 120.2 . .
C33 C34 O6 125.3(2) . .
C33 C34 C35 122.5(3) . .
O6 C34 C35 112.2(2) . .
O5 C35 C29 125.2(2) . .
O5 C35 C34 116.4(2) . .
C29 C35 C34 118.2(2) . .
O6 C36 H36A 109.5 . .
O6 C36 H36B 109.5 . .
H36A C36 H36B 109.5 . .
O6 C36 H36C 109.5 . .
H36A C36 H36C 109.5 . .
H36B C36 H36C 109.5 . .
C38 C37 C39 120.1(3) . .
C38 C37 H37 120.0 . .
C39 C37 H37 120.0 . .
C37 C38 C42 119.9(3) . .
C37 C38 H38 120.1 . .
C42 C38 H38 120.1 . .
C40 C39 C37 120.4(3) . .
C40 C39 H39 119.8 . .
C37 C39 H39 119.8 . .
C39 C40 C41 119.7(3) . .
C39 C40 H40 120.2 . .
C41 C40 H40 120.2 . .
C40 C41 C42 120.4(3) . .
C40 C41 H41 119.8 . .
C42 C41 H41 119.8 . .
C41 C42 C38 119.6(2) . .
C41 C42 C44 121.9(2) . .
C38 C42 C44 118.5(2) . .
C45 C43 C44 123.9(3) . .
C45 C43 H43A 118.0 . .
C44 C43 H43A 118.0 . .
O12 C44 C43 125.4(2) . .
O12 C44 C42 117.0(2) . .
C43 C44 C42 117.5(2) . .
O11 C45 C43 124.3(2) . .
O11 C45 C46 116.1(2) . .
C43 C45 C46 119.6(2) . .
C47 C46 C51 118.7(3) . .
C47 C46 C45 118.7(3) . .
C51 C46 C45 122.6(3) . .
C48 C47 C46 120.1(3) . .
C48 C47 H47 119.9 . .
C46 C47 H47 119.9 . .
C49 C48 C47 120.3(3) . .
C49 C48 H48 119.8 . .
C47 C48 H48 119.8 . .
C50 C49 C48 120.0(3) . .
C50 C49 H49 120.0 . .
C48 C49 H49 120.0 . .
C49 C50 C51 120.4(3) . .
C49 C50 H50 119.8 . .
C51 C50 H50 119.8 . .
C50 C51 C46 120.4(3) . .
C50 C51 H51 119.8 . .
C46 C51 H51 119.8 . .
C53 C52 C57 120.8(3) . .
C53 C52 H52 119.6 . .
C57 C52 H52 119.6 . .
C52 C53 C54 120.6(3) . .
C52 C53 H53 119.7 . .
C54 C53 H53 119.7 . .
C55 C54 C53 119.1(3) . .
C55 C54 H54 120.5 . .
C53 C54 H54 120.5 . .
C54 C55 C56 120.5(3) . .
C54 C55 H55 119.8 . .
C56 C55 H55 119.8 . .
C55 C56 C57 120.7(3) . .
C55 C56 H56 119.6 . .
C57 C56 H56 119.6 . .
C52 C57 C56 118.2(3) . .
C52 C57 C58 119.2(3) . .
C56 C57 C58 122.6(3) . .
O9 C58 C59 124.6(3) . .
O9 C58 C57 116.3(2) . .
C59 C58 C57 119.0(3) . .
C58 C59 C60 122.9(3) . .
C58 C59 H59A 118.6 . .
C60 C59 H59A 118.6 . .
O10 C60 C59 123.7(3) . .
O10 C60 C61 115.7(3) . .
C59 C60 C61 120.6(3) . .
C62 C61 C66 119.5(3) . .
C62 C61 C60 118.5(3) . .
C66 C61 C60 122.0(3) . .
C63 C62 C61 120.2(3) . .
C63 C62 H62 119.9 . .
C61 C62 H62 119.9 . .
C64 C63 C62 120.2(4) . .
C64 C63 H63 119.9 . .
C62 C63 H63 119.9 . .
C65 C64 C63 120.1(3) . .
C65 C64 H64 120.0 . .
C63 C64 H64 120.0 . .
C64 C65 C66 120.4(4) . .
C64 C65 H65 119.8 . .
C66 C65 H65 119.8 . .
C61 C66 C65 119.5(4) . .
C61 C66 H66 120.2 . .
C65 C66 H66 120.2 . .
C72 C67 C68 118.0(3) . .
C72 C67 C73 122.8(3) . .
C68 C67 C73 119.2(3) . .
C69 C68 C67 121.1(3) . .
C69 C68 H68 119.4 . .
C67 C68 H68 119.4 . .
C70 C69 C68 120.0(3) . .
C70 C69 H69 120.0 . .
C68 C69 H69 120.0 . .
C71 C70 C69 119.6(3) . .
C71 C70 H70 120.2 . .
C69 C70 H70 120.2 . .
C70 C71 C72 120.6(3) . .
C70 C71 H71 119.7 . .
C72 C71 H71 119.7 . .
C67 C72 C71 120.5(3) . .
C67 C72 H72 119.7 . .
C71 C72 H72 119.7 . .
O7 C73 C74 125.6(2) . .
O7 C73 C67 115.6(2) . .
C74 C73 C67 118.8(2) . .
C73 C74 C75 125.6(3) . .
C73 C74 H74A 117.2 . .
C75 C74 H74A 117.2 . .
O8 C75 C74 124.2(2) . .
O8 C75 C76 116.5(2) . .
C74 C75 C76 119.2(2) . .
C79 C76 C77 117.7(3) . .
C79 C76 C75 118.8(3) . .
C77 C76 C75 123.4(3) . .
C78 C77 C76 121.3(3) . .
C78 C77 H77 119.3 . .
C76 C77 H77 119.3 . .
C81 C78 C77 119.6(3) . .
C81 C78 H78 120.2 . .
C77 C78 H78 120.2 . .
C80 C79 C76 121.0(3) . .
C80 C79 H79 119.5 . .
C76 C79 H79 119.5 . .
C81 C80 C79 120.8(3) . .
C81 C80 H80 119.6 . .
C79 C80 H80 119.6 . .
C80 C81 C78 119.6(3) . .
C80 C81 H81 120.2 . .
C78 C81 H81 120.2 . .
C83 C82 H82A 109.5 . .
C83 C82 H82B 109.5 . .
H82A C82 H82B 109.5 . .
C83 C82 H82C 109.5 . .
H82A C82 H82C 109.5 . .
H82B C82 H82C 109.5 . .
N5 C83 C82 178.1(5) . .
N6 C85 C86 177.2(8) . .
C85 C86 H86A 109.5 . .
C85 C86 H86B 109.5 . .
H86A C86 H86B 109.5 . .
C85 C86 H86C 109.5 . .
H86A C86 H86C 109.5 . .
H86B C86 H86C 109.5 . .
C88 N7 N8 96.6(9) . .
N9 C87 C88 106(3) . .
N9 C87 C89 6(3) . .
C88 C87 C89 103.0(8) . .
N7 C88 C87 175.6(11) . .
N7 C88 N9 166.4(10) . .
C87 C88 N9 17.5(7) . .
C91 N8 C92 16(3) . 2_665
C91 N8 N7 136(2) . .
C92 N8 N7 140(2) 2_665 .
C92 C91 N8 145(5) 2_665 .
C92 C91 C92 44(7) 2_665 .
N8 C91 C92 168(4) . .
C91 C92 C92 102(9) 2_665 2_665
C91 C92 C91 136(7) 2_665 .
C92 C92 C91 34(3) 2_665 .
C91 C92 N8 19(3) 2_665 2_665
C92 C92 N8 121(7) 2_665 2_665
C91 C92 N8 154(5) . 2_665
C87 N9 C89 172(4) . .
C87 N9 C88 57(2) . .
C89 N9 C88 119.3(12) . .
N9 C89 C90 170.6(11) . .
N9 C89 C87 2.3(11) . .
C90 C89 C87 170.1(8) . .
C89 C90 C89 180.0 . 2_565

loop_
_geom_bond_atom_site_label_1
_geom_bond_atom_site_label_2
_geom_bond_distance
_geom_bond_site_symmetry_2
Dy1 O13 2.2872(17) .
Dy1 O9 2.2882(19) .
Dy1 O10 2.2895(19) .
Dy1 O5 2.2976(17) .
Dy1 O11 2.3001(19) .
Dy1 O12 2.3031(18) .
Dy1 O14 2.6228(19) .
Dy1 O6 2.6697(19) .
Dy1 Co2 3.4385(5) .
Co2 O5 2.0418(18) .
Co2 O7 2.0437(19) .
Co2 O8 2.0553(19) .
Co2 O13 2.0837(18) .
Co2 N4 2.171(2) .
Co2 N3 2.185(2) .
O5 C35 1.344(3) .
O6 C34 1.391(3) .
O6 C36 1.427(3) .
O7 C73 1.277(3) .
O8 C75 1.269(3) .
O9 C58 1.271(3) .
O10 C60 1.259(3) .
O11 C45 1.274(3) .
O12 C44 1.265(3) .
O13 C21 1.332(3) .
O14 C16 1.388(3) .
O14 C15 1.431(3) .
N3 C28 1.480(4) .
N3 C26 1.484(3) .
N3 C27 1.487(3) .
N4 C25 1.481(4) .
N4 C24 1.485(3) .
N4 C23 1.492(4) .
N5 C83 1.146(6) .
C15 H15A 0.9800 .
C15 H15B 0.9800 .
C15 H15C 0.9800 .
C16 C17 1.377(4) .
C16 C21 1.414(4) .
C17 C18 1.407(4) .
C17 H17 0.9500 .
C18 C19 1.379(4) .
C18 C22 1.513(4) .
C19 C20 1.399(4) .
C19 H19 0.9500 .
C20 C21 1.398(4) .
C20 C23 1.511(4) .
C22 H22A 0.9800 .
C22 H22B 0.9800 .
C22 H22C 0.9800 .
C23 H23A 0.9900 .
C23 H23B 0.9900 .
C24 H24A 0.9800 .
C24 H24B 0.9800 .
C24 H24C 0.9800 .
C25 C26 1.519(4) .
C25 H25A 0.9900 .
C25 H25B 0.9900 .
C26 H26A 0.9900 .
C26 H26B 0.9900 .
C27 H27A 0.9800 .
C27 H27B 0.9800 .
C27 H27C 0.9800 .
C28 C29 1.517(4) .
C28 H28A 0.9900 .
C28 H28B 0.9900 .
C29 C30 1.403(4) .
C29 C35 1.406(4) .
C30 C31 1.388(4) .
C30 H30 0.9500 .
C31 C33 1.405(4) .
C31 C32 1.514(4) .
C32 H32A 0.9800 .
C32 H32B 0.9800 .
C32 H32C 0.9800 .
C33 C34 1.372(4) .
C33 H33 0.9500 .
C34 C35 1.415(4) .
C36 H36A 0.9800 .
C36 H36B 0.9800 .
C36 H36C 0.9800 .
C37 C38 1.383(4) .
C37 C39 1.393(4) .
C37 H37 0.9500 .
C38 C42 1.398(4) .
C38 H38 0.9500 .
C39 C40 1.383(4) .
C39 H39 0.9500 .
C40 C41 1.388(4) .
C40 H40 0.9500 .
C41 C42 1.394(4) .
C41 H41 0.9500 .
C42 C44 1.498(4) .
C43 C45 1.396(4) .
C43 C44 1.413(4) .
C43 H43A 0.9500 .
C45 C46 1.505(3) .
C46 C47 1.394(4) .
C46 C51 1.395(4) .
C47 C48 1.393(4) .
C47 H47 0.9500 .
C48 C49 1.378(5) .
C48 H48 0.9500 .
C49 C50 1.371(5) .
C49 H49 0.9500 .
C50 C51 1.389(4) .
C50 H50 0.9500 .
C51 H51 0.9500 .
C52 C53 1.378(4) .
C52 C57 1.387(4) .
C52 H52 0.9500 .
C53 C54 1.392(5) .
C53 H53 0.9500 .
C54 C55 1.372(5) .
C54 H54 0.9500 .
C55 C56 1.388(5) .
C55 H55 0.9500 .
C56 C57 1.396(4) .
C56 H56 0.9500 .
C57 C58 1.500(4) .
C58 C59 1.397(4) .
C59 C60 1.404(4) .
C59 H59A 0.9500 .
C60 C61 1.511(4) .
C61 C62 1.393(4) .
C61 C66 1.394(5) .
C62 C63 1.385(4) .
C62 H62 0.9500 .
C63 C64 1.379(5) .
C63 H63 0.9500 .
C64 C65 1.378(6) .
C64 H64 0.9500 .
C65 C66 1.394(5) .
C65 H65 0.9500 .
C66 H66 0.9500 .
C67 C72 1.380(4) .
C67 C68 1.387(4) .
C67 C73 1.501(4) .
C68 C69 1.382(4) .
C68 H68 0.9500 .
C69 C70 1.373(5) .
C69 H69 0.9500 .
C70 C71 1.361(5) .
C70 H70 0.9500 .
C71 C72 1.392(5) .
C71 H71 0.9500 .
C72 H72 0.9500 .
C73 C74 1.396(4) .
C74 C75 1.408(4) .
C74 H74A 0.9500 .
C75 C76 1.494(4) .
C76 C79 1.385(4) .
C76 C77 1.396(4) .
C77 C78 1.388(5) .
C77 H77 0.9500 .
C78 C81 1.387(5) .
C78 H78 0.9500 .
C79 C80 1.385(4) .
C79 H79 0.9500 .
C80 C81 1.367(5) .
C80 H80 0.9500 .
C81 H81 0.9500 .
C82 C83 1.443(5) .
C82 H82A 0.9800 .
C82 H82B 0.9800 .
C82 H82C 0.9800 .
N6 C85 1.152(10) .
C85 C86 1.447(10) .
C86 H86A 0.9800 .
C86 H86B 0.9800 .
C86 H86C 0.9800 .
N7 C88 1.146(7) .
N7 N8 1.76(2) .
C87 N9 0.511(14) .
C87 C88 1.424(10) .
C87 C89 1.748(13) .
C88 N9 1.637(16) .
N8 C91 0.95(4) .
N8 C92 1.66(3) 2_665
C91 C92 0.79(5) 2_665
C91 C92 1.40(4) .
C92 C91 0.79(5) 2_665
C92 C92 1.00(9) 2_665
C92 N8 1.66(3) 2_665
N9 C89 1.241(8) .
C89 C90 1.496(9) .
C90 C89 1.496(9) 2_565

loop_
_geom_torsion_atom_site_label_1
_geom_torsion_atom_site_label_2
_geom_torsion_atom_site_label_3
_geom_torsion_atom_site_label_4
_geom_torsion
_geom_torsion_site_symmetry_1
_geom_torsion_site_symmetry_4
C15 O14 C16 C17 -0.2(4) . .
Dy1 O14 C16 C17 158.7(2) . .
C15 O14 C16 C21 -179.0(2) . .
Dy1 O14 C16 C21 -20.2(3) . .
O14 C16 C17 C18 -178.8(2) . .
C21 C16 C17 C18 -0.1(4) . .
C16 C17 C18 C19 -1.6(4) . .
C16 C17 C18 C22 177.2(3) . .
C17 C18 C19 C20 1.5(4) . .
C22 C18 C19 C20 -177.3(3) . .
C18 C19 C20 C21 0.4(4) . .
C18 C19 C20 C23 173.4(3) . .
Co2 O13 C21 C20 12.3(4) . .
Dy1 O13 C21 C20 -155.8(2) . .
Co2 O13 C21 C16 -168.35(18) . .
Dy1 O13 C21 C16 23.6(3) . .
C19 C20 C21 O13 177.2(3) . .
C23 C20 C21 O13 4.5(4) . .
C19 C20 C21 C16 -2.1(4) . .
C23 C20 C21 C16 -174.8(3) . .
C17 C16 C21 O13 -177.4(2) . .
O14 C16 C21 O13 1.4(3) . .
C17 C16 C21 C20 2.0(4) . .
O14 C16 C21 C20 -179.2(2) . .
C25 N4 C23 C20 -57.4(3) . .
C24 N4 C23 C20 -177.6(2) . .
Co2 N4 C23 C20 61.9(3) . .
C21 C20 C23 N4 -46.5(4) . .
C19 C20 C23 N4 140.8(3) . .
C24 N4 C25 C26 -81.4(3) . .
C23 N4 C25 C26 160.4(2) . .
Co2 N4 C25 C26 37.5(2) . .
C28 N3 C26 C25 162.3(2) . .
C27 N3 C26 C25 -76.9(3) . .
Co2 N3 C26 C25 45.6(2) . .
N4 C25 C26 N3 -59.3(3) . .
C26 N3 C28 C29 -179.0(2) . .
C27 N3 C28 C29 59.9(3) . .
Co2 N3 C28 C29 -65.8(2) . .
N3 C28 C29 C30 -147.9(2) . .
N3 C28 C29 C35 32.0(4) . .
C35 C29 C30 C31 -1.0(4) . .
C28 C29 C30 C31 178.9(3) . .
C29 C30 C31 C33 -3.1(4) . .
C29 C30 C31 C32 178.8(3) . .
C30 C31 C33 C34 3.0(4) . .
C32 C31 C33 C34 -178.9(3) . .
C31 C33 C34 O6 -177.4(3) . .
C31 C33 C34 C35 1.1(4) . .
C36 O6 C34 C33 -5.0(4) . .
Dy1 O6 C34 C33 153.9(2) . .
C36 O6 C34 C35 176.3(2) . .
Dy1 O6 C34 C35 -24.8(3) . .
Co2 O5 C35 C29 10.0(4) . .
Dy1 O5 C35 C29 -138.0(2) . .
Co2 O5 C35 C34 -173.66(17) . .
Dy1 O5 C35 C34 38.4(3) . .
C30 C29 C35 O5 -178.7(2) . .
C28 C29 C35 O5 1.4(4) . .
C30 C29 C35 C34 5.0(4) . .
C28 C29 C35 C34 -174.9(2) . .
C33 C34 C35 O5 178.1(2) . .
O6 C34 C35 O5 -3.1(3) . .
C33 C34 C35 C29 -5.2(4) . .
O6 C34 C35 C29 173.5(2) . .
C39 C37 C38 C42 -2.2(4) . .
C38 C37 C39 C40 0.8(4) . .
C37 C39 C40 C41 0.9(5) . .
C39 C40 C41 C42 -1.1(4) . .
C40 C41 C42 C38 -0.3(4) . .
C40 C41 C42 C44 175.9(3) . .
C37 C38 C42 C41 2.0(4) . .
C37 C38 C42 C44 -174.4(2) . .
Dy1 O12 C44 C43 -2.8(4) . .
Dy1 O12 C44 C42 173.54(17) . .
C45 C43 C44 O12 3.3(5) . .
C45 C43 C44 C42 -173.1(3) . .
C41 C42 C44 O12 146.9(3) . .
C38 C42 C44 O12 -36.8(4) . .
C41 C42 C44 C43 -36.5(4) . .
C38 C42 C44 C43 139.8(3) . .
Dy1 O11 C45 C43 12.7(4) . .
Dy1 O11 C45 C46 -166.04(18) . .
C44 C43 C45 O11 -8.0(5) . .
C44 C43 C45 C46 170.7(3) . .
O11 C45 C46 C47 12.8(4) . .
C43 C45 C46 C47 -165.9(3) . .
O11 C45 C46 C51 -166.7(3) . .
C43 C45 C46 C51 14.5(4) . .
C51 C46 C47 C48 1.0(4) . .
C45 C46 C47 C48 -178.6(3) . .
C46 C47 C48 C49 -0.6(5) . .
C47 C48 C49 C50 -0.2(5) . .
C48 C49 C50 C51 0.4(5) . .
C49 C50 C51 C46 0.0(5) . .
C47 C46 C51 C50 -0.8(5) . .
C45 C46 C51 C50 178.8(3) . .
C57 C52 C53 C54 -2.1(5) . .
C52 C53 C54 C55 -0.6(6) . .
C53 C54 C55 C56 2.0(6) . .
C54 C55 C56 C57 -0.7(6) . .
C53 C52 C57 C56 3.4(5) . .
C53 C52 C57 C58 -177.3(3) . .
C55 C56 C57 C52 -2.0(5) . .
C55 C56 C57 C58 178.7(3) . .
Dy1 O9 C58 C59 23.6(5) . .
Dy1 O9 C58 C57 -159.39(19) . .
C52 C57 C58 O9 -22.9(4) . .
C56 C57 C58 O9 156.5(3) . .
C52 C57 C58 C59 154.3(3) . .
C56 C57 C58 C59 -26.3(5) . .
O9 C58 C59 C60 -6.9(5) . .
C57 C58 C59 C60 176.2(3) . .
Dy1 O10 C60 C59 9.9(5) . .
Dy1 O10 C60 C61 -169.3(2) . .
C58 C59 C60 O10 -9.2(5) . .
C58 C59 C60 C61 170.0(3) . .
O10 C60 C61 C62 16.3(4) . .
C59 C60 C61 C62 -163.0(3) . .
O10 C60 C61 C66 -164.6(3) . .
C59 C60 C61 C66 16.2(5) . .
C66 C61 C62 C63 -1.8(5) . .
C60 C61 C62 C63 177.4(3) . .
C61 C62 C63 C64 1.4(5) . .
C62 C63 C64 C65 -0.7(6) . .
C63 C64 C65 C66 0.5(6) . .
C62 C61 C66 C65 1.6(6) . .
C60 C61 C66 C65 -177.6(4) . .
C64 C65 C66 C61 -0.9(7) . .
C72 C67 C68 C69 2.3(5) . .
C73 C67 C68 C69 -176.6(3) . .
C67 C68 C69 C70 -1.1(6) . .
C68 C69 C70 C71 0.1(6) . .
C69 C70 C71 C72 -0.2(7) . .
C68 C67 C72 C71 -2.4(6) . .
C73 C67 C72 C71 176.4(3) . .
C70 C71 C72 C67 1.4(7) . .
Co2 O7 C73 C74 -4.6(4) . .
Co2 O7 C73 C67 172.25(17) . .
C72 C67 C73 O7 153.0(3) . .
C68 C67 C73 O7 -28.2(4) . .
C72 C67 C73 C74 -29.8(4) . .
C68 C67 C73 C74 148.9(3) . .
O7 C73 C74 C75 1.3(5) . .
C67 C73 C74 C75 -175.5(3) . .
Co2 O8 C75 C74 7.1(4) . .
Co2 O8 C75 C76 -170.05(18) . .
C73 C74 C75 O8 -2.6(5) . .
C73 C74 C75 C76 174.5(3) . .
O8 C75 C76 C79 12.8(4) . .
C74 C75 C76 C79 -164.5(3) . .
O8 C75 C76 C77 -170.9(3) . .
C74 C75 C76 C77 11.8(4) . .
C79 C76 C77 C78 -0.9(5) . .
C75 C76 C77 C78 -177.2(3) . .
C76 C77 C78 C81 -0.3(6) . .
C77 C76 C79 C80 2.1(5) . .
C75 C76 C79 C80 178.6(3) . .
C76 C79 C80 C81 -2.1(6) . .
C79 C80 C81 C78 0.8(6) . .
C77 C78 C81 C80 0.4(6) . .
N8 N7 C88 N9 -149(4) . .
C89 C87 C88 N9 5(3) . .
C88 N7 N8 C91 46(3) . .
C88 N7 N8 C92 69(4) . 2_665
N7 N8 C91 C92 114(8) . 2_665
C92 N8 C91 C92 135(17) 2_665 .
N7 N8 C91 C92 -111(14) . .
C92 C91 C92 C91 0.00(2) 2_665 2_665
N8 C91 C92 C91 -145(14) . 2_665
N8 C91 C92 C92 -145(14) . 2_665
C92 C91 C92 N8 -9(3) 2_665 2_665
N8 C91 C92 N8 -154(12) . 2_665
C89 C87 N9 C88 -63(26) . .
N7 C88 N9 C87 172(4) . .
N7 C88 N9 C89 0(5) . .
C87 C88 N9 C89 -172(4) . .
C88 N9 C89 C87 59(25) . .
C88 C87 C89 N9 -118(25) . .
